data_2300190
loop_
_publ_author_name
'Gualtieri, Alessandro F.'
'Ferrari, Simone'
'Leoni, Matteo'
'Grathoff, Georg'
'Hugo, Richard'
'Shatnawi, Mouath'
'Paglia, Gianluca'
'Billinge, Simon'

_publ_section_title
;
 Structural characterization of the clay mineral illite-1M
;
_journal_issue 2
_journal_name_full 'Journal of Applied Crystallography'
_journal_page_first 402
_journal_page_last 415
_journal_paper_doi 10.1107/S0021889808004202
_journal_volume 41
_journal_year 2008
_chemical_formula_sum 'Al2.34 Ca0.02 Fe0.02 H4 K0.78 Mg0.34 Na0.02 O12 On Si3.35'
_space_group_IT_number 12
_symmetry_space_group_name_Hall '-C 2y'
_symmetry_space_group_name_H-M 'C 1 2/m 1'
_cell_angle_alpha 90
_cell_angle_beta 100.97
_cell_angle_gamma 90
_cell_length_a 5.197
_cell_length_b 8.961
_cell_length_c 10.159
_cell_volume 464.500
_cod_data_source_file db5033.cif
_cod_data_source_block TOPAS
_cod_depositor_comments
;
The original entry contained the following atoms:

M 0.00000 0.33600 0.50000 1.00000
T 0.07100 0.16800 0.23410 1.00000
.....
O1 0.16000 0.00000 0.14700 1.00000

Their atom label, occupancy and positions was changed to:
Al1 0.00000 0.33600 0.50000 0.66
Mg1 0.00000 0.33600 0.50000 0.34
Si1 0.07100 0.16800 0.23410 0.83
Al2 0.07100 0.16800 0.23410 0.17
....
O1 0.01600 0.00000 0.14700 1.00000

Luca Lutterotti  3/5/2013
;
_cod_original_formula_sum 'K0.78 Ca0.02 Na0.02 Mg0.34 Al2.34 Fe0.02 Si3.35 O10 (OH)2 H2On'
_cod_database_code 2300190

loop_
_symmetry_equiv_pos_as_xyz
x,y,z
1/2+x,1/2+y,z
x,-y,z
1/2+x,1/2-y,z
-x,y,-z
1/2-x,1/2+y,-z
-x,-y,-z
1/2-x,1/2-y,-z

loop_
_atom_site_label
_atom_site_fract_x
_atom_site_fract_y
_atom_site_fract_z
_atom_site_occupancy
Al1 0.00000 0.33600 0.50000 0.66
Mg1 0.00000 0.33600 0.50000 0.34
Si1 0.07100 0.16800 0.23410 0.83
Al2 0.07100 0.16800 0.23410 0.17
K 0.00000 0.50000 0.00000 0.63000
O1 0.01600 0.00000 0.14700 1.00000
O2 0.29400 0.23000 0.14500 1.00000
O3 0.13100 0.18500 0.39370 1.00000
O4 0.06600 0.50000 0.36900 1.00000
